data_1569285
loop_
_publ_author_name
'Yu, Xiang'
'Xi, Yinkai'
'Sui, Yi'
'Liu, Yang'
'Chen, Guifen'
'Zhang, Minjie'
'Zhang, Yan'
'Luo, Guoyong'
'Long, Yi'
'Yang, Wude'

_publ_section_title
;
 Hydroxide-Mediated SNAr Rearrangement for Synthesis of Novel Depside
 Derivatives Containing Diaryl Ether Skeleton as Antitumor Agents
;
_journal_issue 11
_journal_name_full Molecules
_journal_page_first 4303
_journal_paper_doi 10.3390/molecules28114303
_journal_volume 28
_journal_year 2023
_chemical_formula_moiety 'C22 H26 O7'
_chemical_formula_sum 'C22 H26 O7'
_chemical_formula_weight 402.43
_space_group_crystal_system triclinic
_space_group_IT_number 2
_space_group_name_Hall '-P 1'
_space_group_name_H-M_alt 'P -1'
_atom_sites_solution_hydrogens geom
_atom_sites_solution_primary direct
_atom_sites_solution_secondary difmap
_audit_creation_date 2023-03-13
_audit_creation_method
;
  Olex2 1.1
  (compiled 2011.11.01 svn.r2039, GUI svn.r3906)
;
_cell_angle_alpha 107.789(6)
_cell_angle_beta 103.545(6)
_cell_angle_gamma 102.577(6)
_cell_formula_units_Z 2
_cell_length_a 7.6363(16)
_cell_length_b 11.878(3)
_cell_length_c 13.501(3)
_cell_measurement_reflns_used 4720
_cell_measurement_temperature 273(2)
_cell_measurement_theta_max 24.19
_cell_measurement_theta_min 2.89
_cell_volume 1076.8(4)
_computing_cell_refinement 'Bruker SAINT'
_computing_data_collection 'Bruker APEX2'
_computing_data_reduction 'Bruker SAINT'
_computing_molecular_graphics
;
O. V. Dolomanov, L. J. Bourhis, R. J. Gildea, J. A. K. Howard and H. Puschmann,
OLEX2: a complete structure solution, refinement and analysis program.
J. Appl. Cryst. (2009). 42, 339-341.
;
_computing_publication_material
;
O. V. Dolomanov, L. J. Bourhis, R. J. Gildea, J. A. K. Howard and H. Puschmann,
OLEX2: a complete structure solution, refinement and analysis program.
J. Appl. Cryst. (2009). 42, 339-341.
;
_computing_structure_refinement 'SHELXL-2014 (Sheldrick 2014)'
_computing_structure_solution 'SHELXS-97 (Sheldrick 2008)'
_diffrn_ambient_temperature 273(2)
_diffrn_measured_fraction_theta_full 0.989
_diffrn_measured_fraction_theta_max 0.989
_diffrn_measurement_device_type 'Bruker APEX-II CCD'
_diffrn_measurement_method '\f and \w scans'
_diffrn_radiation_monochromator graphite
_diffrn_radiation_type 'Mo K\a'
_diffrn_radiation_wavelength 0.71073
_diffrn_reflns_av_R_equivalents 0.0581
_diffrn_reflns_av_unetI/netI 0.0662
_diffrn_reflns_limit_h_max 10
_diffrn_reflns_limit_h_min -10
_diffrn_reflns_limit_k_max 15
_diffrn_reflns_limit_k_min -15
_diffrn_reflns_limit_l_max 18
_diffrn_reflns_limit_l_min -17
_diffrn_reflns_number 22524
_diffrn_reflns_theta_full 28.37
_diffrn_reflns_theta_max 28.37
_diffrn_reflns_theta_min 2.89
_diffrn_source 'fine-focus sealed tube'
_diffrn_standards_number 0
_exptl_absorpt_coefficient_mu 0.092
_exptl_absorpt_correction_type none
_exptl_crystal_density_diffrn 1.241
_exptl_crystal_density_method 'not measured'
_exptl_crystal_description block
_exptl_crystal_F_000 428
_refine_diff_density_max 0.510
_refine_diff_density_min -0.301
_refine_diff_density_rms 0.050
_refine_ls_extinction_method none
_refine_ls_goodness_of_fit_ref 1.027
_refine_ls_hydrogen_treatment mixed
_refine_ls_matrix_type full
_refine_ls_number_parameters 290
_refine_ls_number_reflns 5337
_refine_ls_number_restraints 60
_refine_ls_restrained_S_all 1.067
_refine_ls_R_factor_all 0.1641
_refine_ls_R_factor_gt 0.0789
_refine_ls_shift/su_max 0.002
_refine_ls_shift/su_mean 0.000
_refine_ls_structure_factor_coef Fsqd
_refine_ls_weighting_details 'calc w=1/[\s^2^(Fo^2^)+(0.1348P)^2^+0.2573P] where P=(Fo^2^+2Fc^2^)/3'
_refine_ls_weighting_scheme calc
_refine_ls_wR_factor_gt 0.2165
_refine_ls_wR_factor_ref 0.2722
_reflns_number_gt 2491
_reflns_number_total 5337
_reflns_threshold_expression >2sigma(I)
_cod_data_source_file 3d.cif
_cod_data_source_block a
_cod_original_cell_volume 1076.9(4)
_cod_database_code 1569285

loop_
_space_group_symop_id
_space_group_symop_operation_xyz
1 'x, y, z'
2 '-x, -y, -z'

loop_
_atom_site_label
_atom_site_type_symbol
_atom_site_fract_x
_atom_site_fract_y
_atom_site_fract_z
_atom_site_U_iso_or_equiv
_atom_site_adp_type
_atom_site_occupancy
_atom_site_symmetry_multiplicity
_atom_site_calc_flag
_atom_site_refinement_flags
_atom_site_disorder_assembly
_atom_site_disorder_group
C20 C 1.1872(7) 0.5377(5) 0.8990(5) 0.1155(18) Uani 1 1 d DU . .
H20A H 1.1756 0.5387 0.9693 0.139 Uiso 0.744(10) 1 calc PR A 1
H20B H 1.2929 0.6086 0.9118 0.139 Uiso 0.744(10) 1 calc PR A 1
H20C H 1.2510 0.6210 0.9542 0.139 Uiso 0.256(10) 1 calc PR A 2
H20D H 1.1517 0.4842 0.9376 0.139 Uiso 0.256(10) 1 calc PR A 2
O3 O 0.5059(3) 0.69603(19) 0.75629(16) 0.0528(6) Uani 1 1 d . . .
O6 O 1.0164(4) 0.5403(3) 0.8308(2) 0.0856(9) Uani 1 1 d . A .
O7 O 0.1333(3) 0.7360(3) 0.45064(19) 0.0738(7) Uani 1 1 d . . .
H7 H 0.1389 0.7600 0.4003 0.111 Uiso 1 1 calc R . .
O1 O 0.5966(4) 0.9000(3) 0.37922(18) 0.0735(7) Uani 1 1 d . . .
O4 O 0.5989(5) 0.9447(3) 0.8997(2) 0.0897(10) Uani 1 1 d . . .
H4 H 0.5359 0.9880 0.9226 0.135 Uiso 1 1 calc R . .
O2 O 0.2850(4) 0.8249(3) 0.3324(2) 0.0859(8) Uani 1 1 d . . .
O5 O 0.5841(5) 0.8962(3) 1.0419(2) 0.0946(10) Uani 1 1 d . . .
C5 C 0.5017(4) 0.7374(3) 0.6708(2) 0.0454(7) Uani 1 1 d . . .
C13 C 0.6807(4) 0.7063(3) 0.8257(2) 0.0472(7) Uani 1 1 d . . .
C7 C 0.6558(4) 0.8331(3) 0.5669(2) 0.0492(7) Uani 1 1 d . . .
C11 C 0.6372(5) 0.8851(3) 0.9610(2) 0.0504(8) Uani 1 1 d . . .
C12 C 0.7463(4) 0.7984(3) 0.9315(2) 0.0461(7) Uani 1 1 d . . .
C6 C 0.6645(4) 0.7935(3) 0.6535(2) 0.0503(7) Uani 1 1 d . . .
H6 H 0.7823 0.8047 0.7012 0.060 Uiso 1 1 calc R . .
C4 C 0.3215(4) 0.7191(3) 0.6046(2) 0.0510(7) Uani 1 1 d . . .
C3 C 0.3114(4) 0.7574(3) 0.5159(2) 0.0518(8) Uani 1 1 d . . .
C2 C 0.4741(4) 0.8137(3) 0.4943(2) 0.0493(7) Uani 1 1 d . . .
C17 C 0.9117(5) 0.8055(3) 1.0065(2) 0.0558(8) Uani 1 1 d . . .
C1 C 0.4412(5) 0.8457(3) 0.3958(2) 0.0549(8) Uani 1 1 d . . .
C14 C 0.7679(5) 0.6190(3) 0.7918(3) 0.0555(8) Uani 1 1 d . A .
C16 C 1.0071(5) 0.7205(4) 0.9720(3) 0.0647(9) Uani 1 1 d . A .
H16 H 1.1208 0.7258 1.0200 0.078 Uiso 1 1 calc R . .
C15 C 0.9348(5) 0.6286(3) 0.8676(3) 0.0613(9) Uani 1 1 d . . .
C8 C 0.8415(5) 0.8947(4) 0.5564(3) 0.0718(10) Uani 1 1 d . . .
H8A H 0.9444 0.8988 0.6154 0.108 Uiso 1 1 calc R . .
H8B H 0.8472 0.9774 0.5598 0.108 Uiso 1 1 calc R . .
H8C H 0.8511 0.8473 0.4873 0.108 Uiso 1 1 calc R . .
C18 C 0.6883(6) 0.5156(3) 0.6794(3) 0.0752(11) Uani 1 1 d . . .
H18A H 0.5561 0.5045 0.6485 0.113 Uiso 1 1 calc R A .
H18B H 0.7031 0.4397 0.6859 0.113 Uiso 1 1 calc R . .
H18C H 0.7551 0.5368 0.6323 0.113 Uiso 1 1 calc R . .
C9 C 0.1467(5) 0.6629(4) 0.6275(3) 0.0758(11) Uani 1 1 d . . .
H9A H 0.1364 0.5783 0.6192 0.114 Uiso 1 1 calc R . .
H9B H 0.0369 0.6648 0.5767 0.114 Uiso 1 1 calc R . .
H9C H 0.1550 0.7097 0.7013 0.114 Uiso 1 1 calc R . .
C19 C 0.9917(5) 0.9031(4) 1.1222(3) 0.0754(11) Uani 1 1 d . . .
H19A H 0.9956 0.9834 1.1195 0.113 Uiso 1 1 calc R . .
H19B H 1.1176 0.9038 1.1561 0.113 Uiso 1 1 calc R . .
H19C H 0.9125 0.8838 1.1643 0.113 Uiso 1 1 calc R . .
C10 C 0.5683(7) 0.9325(4) 0.2831(3) 0.0877(13) Uani 1 1 d . . .
H10A H 0.5080 0.8582 0.2182 0.132 Uiso 1 1 calc R . .
H10B H 0.6887 0.9755 0.2812 0.132 Uiso 1 1 calc R . .
H10C H 0.4894 0.9855 0.2863 0.132 Uiso 1 1 calc R . .
C21 C 1.2152(10) 0.4150(7) 0.8345(9) 0.142(4) Uani 0.744(10) 1 d PDU A 1
H21A H 1.1269 0.3473 0.8408 0.171 Uiso 0.744(10) 1 calc PR A 1
H21B H 1.1799 0.4040 0.7575 0.171 Uiso 0.744(10) 1 calc PR A 1
C22 C 1.3887(15) 0.4035(11) 0.8638(11) 0.206(6) Uani 0.744(10) 1 d PDU A 1
H22A H 1.3888 0.3248 0.8160 0.308 Uiso 0.744(10) 1 calc PR A 1
H22B H 1.4227 0.4077 0.9383 0.308 Uiso 0.744(10) 1 calc PR A 1
H22C H 1.4788 0.4696 0.8582 0.308 Uiso 0.744(10) 1 calc PR A 1
C1A C 1.278(2) 0.4042(17) 0.7654(15) 0.082(5) Uani 0.256(10) 1 d PDU A 2
H1AA H 1.1875 0.3352 0.7674 0.123 Uiso 0.256(10) 1 calc PR A 2
H1AB H 1.3901 0.3831 0.7596 0.123 Uiso 0.256(10) 1 calc PR A 2
H1AC H 1.2234 0.4231 0.7031 0.123 Uiso 0.256(10) 1 calc PR A 2
C1B C 1.320(3) 0.4996(19) 0.8540(18) 0.116(6) Uani 0.256(10) 1 d PDU A 2
H1BA H 1.3901 0.5701 0.8422 0.139 Uiso 0.256(10) 1 calc PR A 2
H1BB H 1.4083 0.4869 0.9108 0.139 Uiso 0.256(10) 1 calc PR A 2

loop_
_atom_site_aniso_label
_atom_site_aniso_U_11
_atom_site_aniso_U_22
_atom_site_aniso_U_33
_atom_site_aniso_U_23
_atom_site_aniso_U_13
_atom_site_aniso_U_12
C20 0.101(4) 0.123(4) 0.143(4) 0.050(3) 0.034(3) 0.080(3)
O3 0.0523(12) 0.0626(14) 0.0473(11) 0.0237(10) 0.0156(9) 0.0213(11)
O6 0.100(2) 0.0877(19) 0.099(2) 0.0397(16) 0.0442(17) 0.0670(17)
O7 0.0553(14) 0.103(2) 0.0651(15) 0.0379(14) 0.0086(12) 0.0311(14)
O1 0.0864(18) 0.101(2) 0.0542(14) 0.0449(14) 0.0274(13) 0.0421(16)
O4 0.144(3) 0.110(2) 0.0880(19) 0.0693(18) 0.0756(18) 0.093(2)
O2 0.0797(18) 0.112(2) 0.0680(16) 0.0517(16) 0.0036(14) 0.0299(16)
O5 0.153(3) 0.132(2) 0.0775(17) 0.0725(18) 0.0775(19) 0.105(2)
C5 0.0530(18) 0.0460(16) 0.0367(14) 0.0126(13) 0.0123(13) 0.0213(14)
C13 0.0541(18) 0.0517(17) 0.0446(15) 0.0242(14) 0.0164(13) 0.0243(15)
C7 0.0539(18) 0.0548(18) 0.0431(15) 0.0165(14) 0.0174(13) 0.0261(15)
C11 0.067(2) 0.0555(18) 0.0397(15) 0.0230(14) 0.0203(14) 0.0302(16)
C12 0.0575(18) 0.0486(17) 0.0407(15) 0.0209(13) 0.0187(13) 0.0240(14)
C6 0.0486(17) 0.0594(19) 0.0427(15) 0.0163(14) 0.0115(13) 0.0241(15)
C4 0.0523(18) 0.0528(18) 0.0482(16) 0.0164(14) 0.0147(14) 0.0223(15)
C3 0.0518(18) 0.0585(19) 0.0431(16) 0.0139(14) 0.0106(14) 0.0264(15)
C2 0.0600(19) 0.0522(18) 0.0395(15) 0.0155(13) 0.0154(14) 0.0282(15)
C17 0.065(2) 0.061(2) 0.0483(17) 0.0248(15) 0.0170(15) 0.0277(17)
C1 0.070(2) 0.0556(19) 0.0439(17) 0.0185(15) 0.0171(16) 0.0294(17)
C14 0.070(2) 0.0530(19) 0.0550(18) 0.0216(15) 0.0281(16) 0.0303(17)
C16 0.065(2) 0.083(2) 0.059(2) 0.0367(19) 0.0168(17) 0.036(2)
C15 0.073(2) 0.062(2) 0.071(2) 0.0329(18) 0.0341(18) 0.0390(18)
C8 0.063(2) 0.097(3) 0.071(2) 0.048(2) 0.0242(18) 0.030(2)
C18 0.091(3) 0.058(2) 0.071(2) 0.0096(18) 0.028(2) 0.032(2)
C9 0.054(2) 0.094(3) 0.082(3) 0.039(2) 0.0211(19) 0.021(2)
C19 0.077(2) 0.088(3) 0.0500(19) 0.0178(18) 0.0061(17) 0.030(2)
C10 0.121(4) 0.107(3) 0.061(2) 0.053(2) 0.037(2) 0.047(3)
C21 0.069(5) 0.088(5) 0.229(10) 0.016(6) 0.013(5) 0.047(4)
C22 0.176(9) 0.181(10) 0.278(15) 0.064(10) 0.080(10) 0.116(9)
C1A 0.053(9) 0.120(12) 0.125(12) 0.088(9) 0.040(9) 0.053(9)
C1B 0.096(13) 0.098(12) 0.202(16) 0.089(10) 0.065(11) 0.055(10)

loop_
_atom_type_symbol
_atom_type_description
_atom_type_scat_dispersion_real
_atom_type_scat_dispersion_imag
_atom_type_scat_source
C C 0.0033 0.0016 'International Tables Vol C Tables 4.2.6.8 and 6.1.1.4'
H H 0.0000 0.0000 'International Tables Vol C Tables 4.2.6.8 and 6.1.1.4'
O O 0.0106 0.0060 'International Tables Vol C Tables 4.2.6.8 and 6.1.1.4'

loop_
_geom_angle_atom_site_label_1
_geom_angle_atom_site_label_2
_geom_angle_atom_site_label_3
_geom_angle
_geom_angle_site_symmetry_1
_geom_angle_site_symmetry_3
_geom_angle_publ_flag
H20A C20 H20B 108.9 . . ?
H20A C20 H20C 70.8 . . ?
H20A C20 H20D 36.9 . . ?
H20B C20 H20C 43.0 . . ?
H20B C20 H20D 137.2 . . ?
H20C C20 H20D 106.8 . . ?
O6 C20 H20A 110.8 . . ?
O6 C20 H20B 110.8 . . ?
O6 C20 H20C 107.2 . . ?
O6 C20 H20D 107.2 . . ?
O6 C20 C21 104.8(5) . . ?
C21 C20 H20A 110.8 . . ?
C21 C20 H20B 110.8 . . ?
C21 C20 H20C 144.8 . . ?
C21 C20 H20D 76.9 . . ?
C1B C20 H20A 125.8 . . ?
C1B C20 H20B 69.1 . . ?
C1B C20 H20C 107.2 . . ?
C1B C20 H20D 107.2 . . ?
C1B C20 O6 120.4(10) . . ?
C1B C20 C21 41.7(9) . . ?
C5 O3 C13 119.0(2) . . ?
C15 O6 C20 121.1(3) . . ?
C3 O7 H7 109.5 . . ?
C1 O1 C10 116.2(3) . . ?
C11 O4 H4 109.5 . . ?
O3 C5 C6 122.7(3) . . ?
O3 C5 C4 114.5(3) . . ?
C4 C5 C6 122.8(3) . . ?
O3 C13 C12 117.0(2) . . ?
C14 C13 O3 119.0(3) . . ?
C14 C13 C12 123.7(3) . . ?
C6 C7 C2 118.3(3) . . ?
C6 C7 C8 117.1(3) . . ?
C2 C7 C8 124.6(3) . . ?
O4 C11 C12 117.8(2) . . ?
O5 C11 O4 122.0(3) . . ?
O5 C11 C12 120.1(3) . . ?
C13 C12 C11 119.3(3) . . ?
C17 C12 C13 119.1(3) . . ?
C17 C12 C11 121.6(3) . . ?
C5 C6 H6 119.3 . . ?
C7 C6 C5 121.4(3) . . ?
C7 C6 H6 119.3 . . ?
C5 C4 C3 116.2(3) . . ?
C5 C4 C9 122.0(3) . . ?
C3 C4 C9 121.8(3) . . ?
O7 C3 C4 115.1(3) . . ?
O7 C3 C2 122.0(3) . . ?
C4 C3 C2 122.9(3) . . ?
C7 C2 C1 124.8(3) . . ?
C3 C2 C7 118.5(3) . . ?
C3 C2 C1 116.7(3) . . ?
C12 C17 C16 118.1(3) . . ?
C12 C17 C19 122.0(3) . . ?
C16 C17 C19 119.9(3) . . ?
O1 C1 C2 115.1(3) . . ?
O2 C1 O1 120.8(3) . . ?
O2 C1 C2 124.1(3) . . ?
C13 C14 C15 116.4(3) . . ?
C13 C14 C18 122.8(3) . . ?
C15 C14 C18 120.8(3) . . ?
C17 C16 H16 119.5 . . ?
C15 C16 C17 121.0(3) . . ?
C15 C16 H16 119.5 . . ?
O6 C15 C14 114.5(3) . . ?
O6 C15 C16 123.8(3) . . ?
C16 C15 C14 121.6(3) . . ?
C7 C8 H8A 109.5 . . ?
C7 C8 H8B 109.5 . . ?
C7 C8 H8C 109.5 . . ?
H8A C8 H8B 109.5 . . ?
H8A C8 H8C 109.5 . . ?
H8B C8 H8C 109.5 . . ?
C14 C18 H18A 109.5 . . ?
C14 C18 H18B 109.5 . . ?
C14 C18 H18C 109.5 . . ?
H18A C18 H18B 109.5 . . ?
H18A C18 H18C 109.5 . . ?
H18B C18 H18C 109.5 . . ?
C4 C9 H9A 109.5 . . ?
C4 C9 H9B 109.5 . . ?
C4 C9 H9C 109.5 . . ?
H9A C9 H9B 109.5 . . ?
H9A C9 H9C 109.5 . . ?
H9B C9 H9C 109.5 . . ?
C17 C19 H19A 109.5 . . ?
C17 C19 H19B 109.5 . . ?
C17 C19 H19C 109.5 . . ?
H19A C19 H19B 109.5 . . ?
H19A C19 H19C 109.5 . . ?
H19B C19 H19C 109.5 . . ?
O1 C10 H10A 109.5 . . ?
O1 C10 H10B 109.5 . . ?
O1 C10 H10C 109.5 . . ?
H10A C10 H10B 109.5 . . ?
H10A C10 H10C 109.5 . . ?
H10B C10 H10C 109.5 . . ?
C20 C21 H21A 107.9 . . ?
C20 C21 H21B 107.9 . . ?
H21A C21 H21B 107.2 . . ?
C22 C21 C20 117.5(8) . . ?
C22 C21 H21A 107.9 . . ?
C22 C21 H21B 107.9 . . ?
H1AA C1A H1AB 109.5 . . ?
H1AA C1A H1AC 109.5 . . ?
H1AB C1A H1AC 109.5 . . ?
C1B C1A H1AA 109.5 . . ?
C1B C1A H1AB 109.5 . . ?
C1B C1A H1AC 109.5 . . ?
C20 C1B H1BA 106.3 . . ?
C20 C1B H1BB 106.3 . . ?
C1A C1B C20 123.9(19) . . ?
C1A C1B H1BA 106.3 . . ?
C1A C1B H1BB 106.3 . . ?
H1BA C1B H1BB 106.4 . . ?

loop_
_geom_bond_atom_site_label_1
_geom_bond_atom_site_label_2
_geom_bond_distance
_geom_bond_site_symmetry_2
_geom_bond_publ_flag
C20 H20A 0.9700 . ?
C20 H20B 0.9700 . ?
C20 H20C 0.9700 . ?
C20 H20D 0.9700 . ?
C20 O6 1.422(5) . ?
C20 C21 1.541(8) . ?
C20 C1B 1.385(13) . ?
O3 C5 1.382(3) . ?
O3 C13 1.396(3) . ?
O6 C15 1.359(4) . ?
O7 H7 0.8200 . ?
O7 C3 1.357(3) . ?
O1 C1 1.324(4) . ?
O1 C10 1.446(4) . ?
O4 H4 0.8200 . ?
O4 C11 1.267(3) . ?
O2 C1 1.217(4) . ?
O5 C11 1.232(3) . ?
C5 C6 1.384(4) . ?
C5 C4 1.384(4) . ?
C13 C12 1.399(4) . ?
C13 C14 1.372(4) . ?
C7 C6 1.381(4) . ?
C7 C2 1.423(4) . ?
C7 C8 1.507(5) . ?
C11 C12 1.481(4) . ?
C12 C17 1.390(4) . ?
C6 H6 0.9300 . ?
C4 C3 1.397(4) . ?
C4 C9 1.502(5) . ?
C3 C2 1.414(4) . ?
C2 C1 1.474(4) . ?
C17 C16 1.399(4) . ?
C17 C19 1.515(5) . ?
C14 C15 1.393(5) . ?
C14 C18 1.512(5) . ?
C16 H16 0.9300 . ?
C16 C15 1.384(5) . ?
C8 H8A 0.9600 . ?
C8 H8B 0.9600 . ?
C8 H8C 0.9600 . ?
C18 H18A 0.9600 . ?
C18 H18B 0.9600 . ?
C18 H18C 0.9600 . ?
C9 H9A 0.9600 . ?
C9 H9B 0.9600 . ?
C9 H9C 0.9600 . ?
C19 H19A 0.9600 . ?
C19 H19B 0.9600 . ?
C19 H19C 0.9600 . ?
C10 H10A 0.9600 . ?
C10 H10B 0.9600 . ?
C10 H10C 0.9600 . ?
C21 H21A 0.9700 . ?
C21 H21B 0.9700 . ?
C21 C22 1.341(10) . ?
C22 H22A 0.9600 . ?
C22 H22B 0.9600 . ?
C22 H22C 0.9600 . ?
C1A H1AA 0.9600 . ?
C1A H1AB 0.9600 . ?
C1A H1AC 0.9600 . ?
C1A C1B 1.284(15) . ?
C1B H1BA 0.9700 . ?
C1B H1BB 0.9700 . ?
